data_2216079
loop_
_publ_author_name
'Fortun\'e, Rose-Verla'
'Verguet, Emilie'
'Oguadinma, Paul O.'
'Schaper, Frank'

_publ_section_title
'[<i>N</i>,<i>N</i>'-Bis(2,6-dimethylphenyl)pentane-2,4-diiminato-\k^2^<i>N</i>,<i>N</i>']trichlorido(tetrahydrofuran-\k<i>O</i>)zirconium'
_journal_coeditor_code OM2160
_journal_issue 11
_journal_name_full 'Acta Crystallographica Section E'
_journal_page_first m2822
_journal_page_last m2822
_journal_paper_doi 10.1107/S160053680704322X
_journal_volume 63
_journal_year 2007
_chemical_formula_iupac '[Zr (C21 H25 N2 )Cl3 (C4 H8 O)]'
_chemical_formula_moiety 'C25 H33 Cl3 N2 O Zr'
_chemical_formula_sum 'C25 H33 Cl3 N2 O Zr'
_chemical_formula_weight 575.10
_chemical_name_systematic
;
[N,N'-bis(2,6-dimethylphenyl)pentane-2,4-diiminato-\k^2^N,N']\
trichlorido(tetrahydrofuran-\kO)zirconium
;
_space_group_IT_number 2
_symmetry_cell_setting triclinic
_symmetry_space_group_name_Hall '-P 1'
_symmetry_space_group_name_H-M 'P -1'
_atom_sites_solution_hydrogens geom
_atom_sites_solution_primary direct
_atom_sites_solution_secondary difmap
_audit_creation_method SHELXL-97
_cell_angle_alpha 114.948(2)
_cell_angle_beta 98.898(2)
_cell_angle_gamma 107.951(2)
_cell_formula_units_Z 4
_cell_length_a 13.6082(5)
_cell_length_b 14.5970(5)
_cell_length_c 16.3293(6)
_cell_measurement_reflns_used 16709
_cell_measurement_temperature 150(2)
_cell_measurement_theta_max 71.51
_cell_measurement_theta_min 4.09
_cell_volume 2641.04(19)
_computing_cell_refinement 'SMART (Bruker, 2001)'
_computing_data_collection 'SMART (Bruker, 2001)'
_computing_data_reduction 'SAINT (Bruker, 2004)'
_computing_molecular_graphics 'SHELXTL (Bruker, 1997)'
_computing_publication_material 'UdMX (Marris, 2004)'
_computing_structure_refinement 'SHELXL97 (Sheldrick, 1997)'
_computing_structure_solution 'SHELXS97 (Sheldrick, 1997)'
_diffrn_ambient_temperature 150(2)
_diffrn_detector_area_resol_mean 5.5
_diffrn_measured_fraction_theta_full 0.955
_diffrn_measured_fraction_theta_max 0.955
_diffrn_measurement_device_type 'Bruker Smart 6000'
_diffrn_measurement_method \w
_diffrn_radiation_monochromator 'Montel 200 optics'
_diffrn_radiation_source 'Rotating Anode'
_diffrn_radiation_type CuK\a
_diffrn_radiation_wavelength 1.54178
_diffrn_reflns_av_R_equivalents 0.036
_diffrn_reflns_av_sigmaI/netI 0.0277
_diffrn_reflns_limit_h_max 16
_diffrn_reflns_limit_h_min -16
_diffrn_reflns_limit_k_max 16
_diffrn_reflns_limit_k_min -14
_diffrn_reflns_limit_l_max 19
_diffrn_reflns_limit_l_min -20
_diffrn_reflns_number 36248
_diffrn_reflns_theta_full 72.08
_diffrn_reflns_theta_max 72.08
_diffrn_reflns_theta_min 3.16
_diffrn_standards_decay_% 0.00
_diffrn_standards_number 5
_exptl_absorpt_coefficient_mu 6.352
_exptl_absorpt_correction_T_max 0.64
_exptl_absorpt_correction_T_min 0.50
_exptl_absorpt_correction_type multi-scan
_exptl_absorpt_process_details '(SADABS; Sheldrick, 1996)'
_exptl_crystal_colour yellow
_exptl_crystal_density_diffrn 1.446
_exptl_crystal_density_method 'not measured'
_exptl_crystal_description plate
_exptl_crystal_F_000 1184
_exptl_crystal_size_max 0.16
_exptl_crystal_size_mid 0.16
_exptl_crystal_size_min 0.07
_refine_diff_density_max 0.606
_refine_diff_density_min -1.248
_refine_ls_extinction_method none
_refine_ls_goodness_of_fit_ref 0.993
_refine_ls_hydrogen_treatment constr
_refine_ls_matrix_type full
_refine_ls_number_parameters 589
_refine_ls_number_reflns 9929
_refine_ls_number_restraints 11
_refine_ls_restrained_S_all 0.999
_refine_ls_R_factor_all 0.0326
_refine_ls_R_factor_gt 0.0311
_refine_ls_shift/su_max 0.001
_refine_ls_shift/su_mean 0.000
_refine_ls_structure_factor_coef Fsqd
_refine_ls_weighting_details 'calc w=1/[\s^2^(Fo^2^)+(0.0601P)^2^+1.3844P] where P=(Fo^2^+2Fc^2^)/3'
_refine_ls_weighting_scheme calc
_refine_ls_wR_factor_gt 0.0863
_refine_ls_wR_factor_ref 0.0877
_reflns_number_gt 9305
_reflns_number_total 9929
_reflns_threshold_expression I>2\s(I)
_cod_data_source_file om2160.cif
_cod_data_source_block I
_cod_original_cell_volume 2641.04(16)
_cod_database_code 2216079
_cod_database_fobs_code 2216079

loop_
_symmetry_equiv_pos_as_xyz
'x, y, z'
'-x, -y, -z'

loop_
_atom_site_type_symbol
_atom_site_label
_atom_site_fract_x
_atom_site_fract_y
_atom_site_fract_z
_atom_site_U_iso_or_equiv
_atom_site_adp_type
_atom_site_calc_flag
_atom_site_refinement_flags
_atom_site_occupancy
_atom_site_disorder_assembly
_atom_site_disorder_group
O O1 0.31188(13) 0.27645(15) 0.82802(11) 0.0356(4) Uani d D 1 . .
O O2 0.83397(13) 0.29499(14) 0.37605(12) 0.0300(3) Uani d . 1 . .
Zr Zr1 0.168238(14) 0.257712(14) 0.883656(11) 0.02274(6) Uani d . 1 A .
Zr Zr2 0.690471(13) 0.266619(14) 0.429264(11) 0.02207(6) Uani d . 1 . .
Cl Cl1 0.81986(5) 0.40340(5) 0.58818(4) 0.04192(15) Uani d . 1 . .
Cl Cl2 0.72529(4) 0.11247(5) 0.42947(4) 0.03114(12) Uani d . 1 . .
Cl Cl3 0.67650(4) 0.41924(4) 0.41025(4) 0.02919(11) Uani d . 1 . .
Cl Cl4 0.09555(5) 0.06236(5) 0.76288(4) 0.03778(13) Uani d . 1 . .
Cl Cl5 0.27106(4) 0.22364(5) 0.99607(4) 0.03309(12) Uani d . 1 . .
Cl Cl6 0.26375(4) 0.45918(4) 0.99344(4) 0.03234(12) Uani d . 1 . .
N N1 0.02755(15) 0.25160(15) 0.93244(13) 0.0255(4) Uani d . 1 . .
N N2 0.08358(14) 0.29748(15) 0.78438(12) 0.0246(4) Uani d . 1 . .
N N3 0.56673(14) 0.14635(14) 0.28439(12) 0.0234(3) Uani d . 1 . .
N N4 0.55027(14) 0.22025(14) 0.47524(12) 0.0232(3) Uani d . 1 . .
C C1 -0.1057(2) 0.3230(2) 0.9896(2) 0.0385(6) Uani d . 1 . .
H H1A -0.0695 0.3429 1.0552 0.058 Uiso calc R 1 A .
H H1B -0.1689 0.2510 0.9584 0.058 Uiso calc R 1 . .
H H1C -0.1302 0.3799 0.9910 0.058 Uiso calc R 1 . .
C C2 -0.02606(18) 0.31564(18) 0.93455(16) 0.0286(4) Uani d . 1 A .
C C3 -0.01605(19) 0.37371(19) 0.88523(17) 0.0315(5) Uani d . 1 . .
H H3A -0.0418 0.4305 0.9048 0.038 Uiso calc R 1 A .
C C4 0.02727(19) 0.35953(19) 0.80996(16) 0.0306(5) Uani d . 1 A .
C C5 0.0018(3) 0.4131(3) 0.7534(2) 0.0503(7) Uani d . 1 . .
H H5A 0.0702 0.4645 0.7561 0.075 Uiso calc R 1 A .
H H5B -0.0408 0.4542 0.7806 0.075 Uiso calc R 1 . .
H H5C -0.0407 0.3557 0.6867 0.075 Uiso calc R 1 . .
C C6 -0.00780(18) 0.18171(19) 0.97429(16) 0.0276(4) Uani d . 1 A .
C C7 0.04394(19) 0.22239(19) 1.07150(16) 0.0304(5) Uani d . 1 . .
C C8 0.0062(2) 0.1533(2) 1.10877(18) 0.0353(5) Uani d . 1 A .
H H8A 0.0417 0.1778 1.1738 0.042 Uiso calc R 1 . .
C C9 -0.0812(2) 0.0505(2) 1.05422(19) 0.0377(5) Uani d . 1 . .
H H9A -0.1059 0.0056 1.0817 0.045 Uiso calc R 1 A .
C C10 -0.1324(2) 0.0136(2) 0.95944(19) 0.0359(5) Uani d . 1 A .
H H10A -0.1931 -0.0568 0.9221 0.043 Uiso calc R 1 . .
C C11 -0.09697(19) 0.07760(19) 0.91753(17) 0.0310(5) Uani d . 1 . .
C C12 0.1335(2) 0.3371(2) 1.13648(17) 0.0391(6) Uani d . 1 A .
H H12A 0.2005 0.3316 1.1615 0.059 Uiso calc R 1 . .
H H12B 0.1113 0.3780 1.1898 0.059 Uiso calc R 1 . .
H H12C 0.1471 0.3764 1.1005 0.059 Uiso calc R 1 . .
C C13 -0.1544(2) 0.0350(2) 0.81371(18) 0.0393(6) Uani d . 1 A .
H H13A -0.2242 -0.0288 0.7907 0.059 Uiso calc R 1 . .
H H13B -0.1083 0.0122 0.7759 0.059 Uiso calc R 1 . .
H H13C -0.1680 0.0941 0.8070 0.059 Uiso calc R 1 . .
C C14 0.09836(18) 0.26843(18) 0.69140(15) 0.0267(4) Uani d . 1 A .
C C15 0.01671(18) 0.17145(19) 0.61125(16) 0.0282(4) Uani d . 1 . .
C C16 0.0319(2) 0.1401(2) 0.52222(16) 0.0330(5) Uani d . 1 A .
H H16A -0.0212 0.0734 0.4674 0.040 Uiso calc R 1 . .
C C17 0.1227(2) 0.2045(2) 0.51282(17) 0.0380(5) Uani d . 1 . .
H H17A 0.1324 0.1814 0.4520 0.046 Uiso calc R 1 A .
C C18 0.1996(2) 0.3029(2) 0.59173(18) 0.0384(5) Uani d . 1 A .
H H18A 0.2609 0.3477 0.5841 0.046 Uiso calc R 1 . .
C C19 0.18867(19) 0.3376(2) 0.68276(16) 0.0316(5) Uani d . 1 . .
C C20 -0.08737(18) 0.1047(2) 0.61822(16) 0.0332(5) Uani d . 1 A .
H H20A -0.0697 0.0846 0.6670 0.050 Uiso calc R 1 . .
H H20B -0.1305 0.0370 0.5562 0.050 Uiso calc R 1 . .
H H20C -0.1298 0.1491 0.6359 0.050 Uiso calc R 1 . .
C C21 0.2722(2) 0.4483(2) 0.76503(18) 0.0409(6) Uani d . 1 A .
H H21A 0.2528 0.4625 0.8232 0.061 Uiso calc R 1 . .
H H21B 0.2736 0.5072 0.7505 0.061 Uiso calc R 1 . .
H H21C 0.3447 0.4472 0.7749 0.061 Uiso calc R 1 . .
C C22 0.42639(17) 0.34392(19) 0.89300(16) 0.0337(5) Uani d D 1 A .
H H22A 0.4299 0.3727 0.9607 0.040 Uiso calc R 1 . .
H H22B 0.4622 0.4074 0.8838 0.040 Uiso calc R 1 . .
C C23 0.4789(2) 0.2648(2) 0.8651(2) 0.0418(6) Uani d D 1 . .
H H23A 0.4721 0.2255 0.9022 0.050 Uiso calc R 1 A .
H H23B 0.5574 0.3041 0.8759 0.050 Uiso calc R 1 . .
C C24 0.4168(2) 0.1845(3) 0.7601(2) 0.0582(8) Uani d D 1 A .
H H24A 0.4654 0.1901 0.7215 0.070 Uiso calc PR 0.579(15) A 1
H H24B 0.3858 0.1072 0.7476 0.070 Uiso calc PR 0.579(15) A 1
H H24C 0.4544 0.2099 0.7214 0.070 Uiso calc PR 0.421(15) A 2
H H24D 0.4137 0.1099 0.7435 0.070 Uiso calc PR 0.421(15) A 2
C C25A 0.3286(4) 0.2173(5) 0.7364(2) 0.0260(13) Uiso d PDU 0.579(15) A 1
H H25A 0.3507 0.2666 0.7094 0.031 Uiso calc PR 0.579(15) A 1
H H25B 0.2608 0.1511 0.6896 0.031 Uiso calc PR 0.579(15) A 1
C C25B 0.3054(4) 0.1789(7) 0.7393(4) 0.040(2) Uiso d PDU 0.421(15) A 2
H H25C 0.2514 0.1081 0.7286 0.048 Uiso calc PR 0.421(15) A 2
H H25D 0.2849 0.1861 0.6822 0.048 Uiso calc PR 0.421(15) A 2
C C26 0.3907(2) 0.0875(2) 0.48075(18) 0.0361(5) Uani d . 1 . .
H H26A 0.4328 0.0964 0.5401 0.054 Uiso calc R 1 . .
H H26B 0.3376 0.0100 0.4393 0.054 Uiso calc R 1 . .
H H26C 0.3520 0.1359 0.4958 0.054 Uiso calc R 1 . .
C C27 0.46727(17) 0.11865(18) 0.43008(15) 0.0257(4) Uani d . 1 . .
C C28 0.44382(18) 0.03930(17) 0.33490(15) 0.0274(4) Uani d . 1 . .
H H28A 0.3950 -0.0344 0.3151 0.033 Uiso calc R 1 . .
C C29 0.48297(17) 0.05433(17) 0.26492(15) 0.0258(4) Uani d . 1 . .
C C30 0.4222(2) -0.03666(19) 0.16210(16) 0.0339(5) Uani d . 1 . .
H H30A 0.4749 -0.0524 0.1298 0.051 Uiso calc R 1 . .
H H30B 0.3777 -0.0126 0.1296 0.051 Uiso calc R 1 . .
H H30C 0.3747 -0.1040 0.1601 0.051 Uiso calc R 1 . .
C C31 0.55240(18) 0.30167(17) 0.56685(15) 0.0255(4) Uani d . 1 . .
C C32 0.49824(18) 0.36925(18) 0.56688(16) 0.0277(4) Uani d . 1 . .
C C33 0.5087(2) 0.45453(19) 0.65476(17) 0.0334(5) Uani d . 1 . .
H H33A 0.4732 0.5016 0.6562 0.040 Uiso calc R 1 . .
C C34 0.5702(2) 0.47140(19) 0.73990(17) 0.0370(5) Uani d . 1 . .
H H34A 0.5786 0.5312 0.7991 0.044 Uiso calc R 1 . .
C C35 0.6193(2) 0.4010(2) 0.73850(16) 0.0354(5) Uani d . 1 . .
H H35A 0.6598 0.4120 0.7973 0.043 Uiso calc R 1 . .
C C36 0.61043(19) 0.31394(19) 0.65228(16) 0.0300(5) Uani d . 1 . .
C C37 0.6616(2) 0.2368(2) 0.65460(17) 0.0359(5) Uani d . 1 . .
H H37A 0.7303 0.2789 0.7085 0.054 Uiso calc R 1 . .
H H37B 0.6766 0.2026 0.5947 0.054 Uiso calc R 1 . .
H H37C 0.6113 0.1786 0.6621 0.054 Uiso calc R 1 . .
C C38 0.42865(19) 0.3507(2) 0.47521(16) 0.0324(5) Uani d . 1 . .
H H38A 0.3917 0.4007 0.4902 0.049 Uiso calc R 1 . .
H H38B 0.3739 0.2734 0.4377 0.049 Uiso calc R 1 . .
H H38C 0.4751 0.3658 0.4381 0.049 Uiso calc R 1 . .
C C39 0.58412(18) 0.16308(17) 0.20537(14) 0.0258(4) Uani d . 1 . .
C C40 0.65758(19) 0.13058(19) 0.16161(15) 0.0298(5) Uani d . 1 . .
C C41 0.6829(2) 0.1631(2) 0.09567(16) 0.0359(5) Uani d . 1 . .
H H41A 0.7336 0.1432 0.0662 0.043 Uiso calc R 1 . .
C C42 0.6353(2) 0.2239(2) 0.07270(16) 0.0369(5) Uani d . 1 . .
H H42A 0.6564 0.2490 0.0304 0.044 Uiso calc R 1 . .
C C43 0.5570(2) 0.2483(2) 0.11125(16) 0.0340(5) Uani d . 1 . .
H H43A 0.5217 0.2867 0.0924 0.041 Uiso calc R 1 . .
C C44 0.52891(18) 0.21755(18) 0.17737(15) 0.0286(4) Uani d . 1 . .
C C45 0.44014(19) 0.2404(2) 0.21513(16) 0.0326(5) Uani d . 1 . .
H H45A 0.4094 0.2756 0.1850 0.049 Uiso calc R 1 . .
H H45B 0.4707 0.2902 0.2846 0.049 Uiso calc R 1 . .
H H45C 0.3823 0.1704 0.2004 0.049 Uiso calc R 1 . .
C C46 0.7061(2) 0.0582(2) 0.17975(18) 0.0365(5) Uani d . 1 . .
H H46A 0.7001 0.0611 0.2397 0.055 Uiso calc R 1 . .
H H46B 0.7834 0.0852 0.1844 0.055 Uiso calc R 1 . .
H H46C 0.6664 -0.0186 0.1269 0.055 Uiso calc R 1 . .
C C47 0.9279(2) 0.2706(3) 0.4043(2) 0.0419(6) Uani d . 1 . .
H H47A 0.9063 0.1894 0.3727 0.050 Uiso calc R 1 . .
H H47B 0.9547 0.3021 0.4745 0.050 Uiso calc R 1 . .
C C48 1.0156(2) 0.3246(2) 0.3719(2) 0.0421(6) Uani d . 1 . .
H H48A 1.0529 0.2762 0.3446 0.050 Uiso calc R 1 . .
H H48B 1.0708 0.3972 0.4258 0.050 Uiso calc R 1 . .
C C49 0.9530(2) 0.3393(2) 0.29589(17) 0.0350(5) Uani d . 1 . .
H H49A 1.0012 0.4001 0.2889 0.042 Uiso calc R 1 . .
H H49B 0.9192 0.2699 0.2331 0.042 Uiso calc R 1 . .
C C50 0.8673(2) 0.3683(2) 0.33600(17) 0.0314(5) Uani d . 1 . .
H H50A 0.8983 0.4475 0.3863 0.038 Uiso calc R 1 . .
H H50B 0.8046 0.3534 0.2851 0.038 Uiso calc R 1 . .

loop_
_atom_site_aniso_label
_atom_site_aniso_U_11
_atom_site_aniso_U_22
_atom_site_aniso_U_33
_atom_site_aniso_U_12
_atom_site_aniso_U_13
_atom_site_aniso_U_23
O1 0.0294(8) 0.0529(10) 0.0224(8) 0.0190(8) 0.0109(7) 0.0148(7)
O2 0.0288(8) 0.0374(9) 0.0352(8) 0.0165(7) 0.0152(7) 0.0242(7)
Zr1 0.02394(10) 0.02405(10) 0.01852(10) 0.01080(7) 0.00542(7) 0.00919(8)
Zr2 0.02249(10) 0.02244(10) 0.01938(10) 0.00790(7) 0.00445(7) 0.01071(7)
Cl1 0.0381(3) 0.0412(3) 0.0247(3) 0.0000(2) -0.0037(2) 0.0145(2)
Cl2 0.0351(3) 0.0340(3) 0.0347(3) 0.0189(2) 0.0122(2) 0.0224(2)
Cl3 0.0326(3) 0.0247(2) 0.0317(3) 0.0131(2) 0.0095(2) 0.0149(2)
Cl4 0.0485(3) 0.0285(3) 0.0281(3) 0.0201(2) 0.0034(2) 0.0074(2)
Cl5 0.0348(3) 0.0435(3) 0.0258(2) 0.0196(2) 0.0075(2) 0.0198(2)
Cl6 0.0344(3) 0.0264(3) 0.0240(2) 0.0071(2) 0.0067(2) 0.0071(2)
N1 0.0274(9) 0.0251(9) 0.0252(9) 0.0114(7) 0.0107(7) 0.0126(7)
N2 0.0253(9) 0.0265(9) 0.0220(8) 0.0102(7) 0.0066(7) 0.0129(7)
N3 0.0257(9) 0.0229(8) 0.0188(8) 0.0103(7) 0.0045(7) 0.0089(7)
N4 0.0255(9) 0.0225(9) 0.0202(8) 0.0093(7) 0.0074(7) 0.0101(7)
C1 0.0403(13) 0.0370(13) 0.0497(15) 0.0226(11) 0.0267(12) 0.0228(12)
C2 0.0291(11) 0.0252(10) 0.0288(11) 0.0114(9) 0.0108(9) 0.0108(9)
C3 0.0351(12) 0.0286(11) 0.0334(12) 0.0184(10) 0.0118(10) 0.0140(9)
C4 0.0346(12) 0.0287(11) 0.0287(11) 0.0150(9) 0.0072(9) 0.0143(9)
C5 0.077(2) 0.0609(18) 0.0466(15) 0.0501(17) 0.0298(15) 0.0371(14)
C6 0.0300(11) 0.0282(11) 0.0314(11) 0.0150(9) 0.0169(9) 0.0161(9)
C7 0.0350(12) 0.0342(12) 0.0292(11) 0.0189(10) 0.0177(10) 0.0163(10)
C8 0.0457(14) 0.0459(14) 0.0331(12) 0.0293(12) 0.0242(11) 0.0245(11)
C9 0.0468(14) 0.0406(13) 0.0506(15) 0.0276(12) 0.0320(12) 0.0318(12)
C10 0.0363(13) 0.0315(12) 0.0479(14) 0.0167(10) 0.0225(11) 0.0218(11)
C11 0.0311(11) 0.0292(11) 0.0360(12) 0.0140(9) 0.0151(10) 0.0167(10)
C12 0.0426(14) 0.0407(14) 0.0253(11) 0.0138(11) 0.0137(10) 0.0110(10)
C13 0.0325(12) 0.0355(13) 0.0378(13) 0.0052(10) 0.0080(10) 0.0155(11)
C14 0.0309(11) 0.0297(11) 0.0231(10) 0.0138(9) 0.0082(9) 0.0157(9)
C15 0.0302(11) 0.0301(11) 0.0263(11) 0.0138(9) 0.0061(9) 0.0161(9)
C16 0.0376(12) 0.0325(12) 0.0240(11) 0.0136(10) 0.0054(9) 0.0123(9)
C17 0.0501(15) 0.0439(14) 0.0282(12) 0.0229(12) 0.0172(11) 0.0212(11)
C18 0.0381(13) 0.0447(14) 0.0363(13) 0.0128(11) 0.0159(11) 0.0252(11)
C19 0.0339(12) 0.0322(12) 0.0286(11) 0.0109(10) 0.0089(9) 0.0176(10)
C20 0.0280(11) 0.0351(12) 0.0275(11) 0.0069(9) 0.0027(9) 0.0145(10)
C21 0.0423(14) 0.0344(13) 0.0362(13) 0.0034(11) 0.0092(11) 0.0195(11)
C22 0.0265(11) 0.0371(13) 0.0319(12) 0.0096(10) 0.0087(9) 0.0153(10)
C23 0.0308(12) 0.0367(13) 0.0516(15) 0.0130(10) 0.0101(11) 0.0186(12)
C24 0.0487(17) 0.0466(17) 0.0540(18) 0.0241(14) 0.0106(14) 0.0031(14)
C26 0.0375(13) 0.0300(12) 0.0345(12) 0.0066(10) 0.0164(10) 0.0145(10)
C27 0.0266(10) 0.0244(10) 0.0264(10) 0.0105(8) 0.0076(8) 0.0135(9)
C28 0.0285(11) 0.0209(10) 0.0261(10) 0.0071(8) 0.0055(9) 0.0096(8)
C29 0.0268(10) 0.0216(10) 0.0234(10) 0.0102(8) 0.0033(8) 0.0082(8)
C30 0.0374(12) 0.0256(11) 0.0234(11) 0.0075(9) 0.0043(9) 0.0052(9)
C31 0.0288(11) 0.0211(10) 0.0217(10) 0.0070(8) 0.0087(8) 0.0090(8)
C32 0.0285(11) 0.0266(11) 0.0288(11) 0.0107(9) 0.0113(9) 0.0144(9)
C33 0.0391(13) 0.0253(11) 0.0351(12) 0.0148(10) 0.0156(10) 0.0123(10)
C34 0.0475(14) 0.0258(11) 0.0275(11) 0.0116(10) 0.0139(10) 0.0069(9)
C35 0.0444(14) 0.0314(12) 0.0213(10) 0.0113(10) 0.0068(10) 0.0099(9)
C36 0.0344(12) 0.0276(11) 0.0248(11) 0.0095(9) 0.0093(9) 0.0130(9)
C37 0.0479(14) 0.0386(13) 0.0279(11) 0.0204(11) 0.0122(10) 0.0206(10)
C38 0.0343(12) 0.0359(12) 0.0313(12) 0.0188(10) 0.0121(10) 0.0171(10)
C39 0.0294(11) 0.0242(10) 0.0167(9) 0.0093(8) 0.0034(8) 0.0070(8)
C40 0.0348(12) 0.0293(11) 0.0197(10) 0.0132(9) 0.0075(9) 0.0082(9)
C41 0.0427(13) 0.0381(13) 0.0241(11) 0.0167(11) 0.0137(10) 0.0125(10)
C42 0.0478(14) 0.0368(13) 0.0201(10) 0.0124(11) 0.0088(10) 0.0136(10)
C43 0.0434(13) 0.0299(12) 0.0231(10) 0.0149(10) 0.0030(9) 0.0116(9)
C44 0.0310(11) 0.0273(11) 0.0186(10) 0.0099(9) 0.0019(8) 0.0076(8)
C45 0.0345(12) 0.0331(12) 0.0280(11) 0.0169(10) 0.0045(9) 0.0134(9)
C46 0.0459(14) 0.0387(13) 0.0337(12) 0.0256(11) 0.0189(11) 0.0180(11)
C47 0.0323(13) 0.0599(17) 0.0544(16) 0.0260(12) 0.0191(12) 0.0397(14)
C48 0.0327(13) 0.0541(16) 0.0454(14) 0.0173(11) 0.0170(11) 0.0290(13)
C49 0.0335(12) 0.0381(13) 0.0327(12) 0.0126(10) 0.0150(10) 0.0175(10)
C50 0.0373(12) 0.0316(12) 0.0313(11) 0.0142(10) 0.0167(10) 0.0189(10)

loop_
_atom_type_symbol
_atom_type_description
_atom_type_scat_dispersion_real
_atom_type_scat_dispersion_imag
_atom_type_scat_source
C C 0.0181 0.0091 'International Tables Vol C Tables 4.2.6.8 and 6.1.1.4'
H H 0.0000 0.0000 'International Tables Vol C Tables 4.2.6.8 and 6.1.1.4'
Cl Cl 0.3639 0.7018 'International Tables Vol C Tables 4.2.6.8 and 6.1.1.4'
N N 0.0311 0.0180 'International Tables Vol C Tables 4.2.6.8 and 6.1.1.4'
O O 0.0492 0.0322 'International Tables Vol C Tables 4.2.6.8 and 6.1.1.4'
Zr Zr -0.1862 2.2449 'International Tables Vol C Tables 4.2.6.8 and 6.1.1.4'

loop_
_geom_angle_atom_site_label_1
_geom_angle_atom_site_label_2
_geom_angle_atom_site_label_3
_geom_angle
C25A O1 C22 100.8(2)
C22 O1 C25B 110.0(2)
C25A O1 ZR1 135.7(2)
C22 O1 ZR1 122.05(12)
C25B O1 ZR1 119.1(3)
C50 O2 C47 108.24(17)
C50 O2 ZR2 126.32(13)
C47 O2 ZR2 122.94(13)
N1 ZR1 N2 83.11(7)
N1 ZR1 O1 174.03(7)
N2 ZR1 O1 91.54(6)
N1 ZR1 CL4 97.72(5)
N2 ZR1 CL4 92.34(5)
O1 ZR1 CL4 85.10(5)
N1 ZR1 CL5 98.86(5)
N2 ZR1 CL5 176.67(5)
O1 ZR1 CL5 86.36(4)
CL4 ZR1 CL5 90.06(2)
N1 ZR1 CL6 91.09(5)
N2 ZR1 CL6 86.50(5)
O1 ZR1 CL6 85.93(5)
CL4 ZR1 CL6 170.91(2)
CL5 ZR1 CL6 90.77(2)
N4 ZR2 N3 82.65(6)
N4 ZR2 O2 173.55(6)
N3 ZR2 O2 94.92(6)
N4 ZR2 CL1 96.00(5)
N3 ZR2 CL1 177.03(5)
O2 ZR2 CL1 86.69(5)
N4 ZR2 CL3 100.57(5)
N3 ZR2 CL3 89.58(5)
O2 ZR2 CL3 85.35(4)
CL1 ZR2 CL3 88.06(2)
N4 ZR2 CL2 89.39(5)
N3 ZR2 CL2 88.26(5)
O2 ZR2 CL2 84.55(4)
CL1 ZR2 CL2 94.37(2)
CL3 ZR2 CL2 169.458(19)
C2 N1 C6 115.53(18)
C2 N1 ZR1 124.55(15)
C6 N1 ZR1 119.68(13)
C4 N2 C14 116.36(17)
C4 N2 ZR1 122.39(14)
C14 N2 ZR1 120.82(13)
C29 N3 C39 118.24(17)
C29 N3 ZR2 123.43(14)
C39 N3 ZR2 118.04(13)
C27 N4 C31 117.46(17)
C27 N4 ZR2 124.81(14)
C31 N4 ZR2 117.39(13)
C2 C1 H1A 109.5
C2 C1 H1B 109.5
H1A C1 H1B 109.5
C2 C1 H1C 109.5
H1A C1 H1C 109.5
H1B C1 H1C 109.5
N1 C2 C3 123.5(2)
N1 C2 C1 119.8(2)
C3 C2 C1 116.7(2)
C2 C3 C4 128.5(2)
C2 C3 H3A 115.7
C4 C3 H3A 115.7
N2 C4 C3 123.6(2)
N2 C4 C5 119.8(2)
C3 C4 C5 116.5(2)
C4 C5 H5A 109.5
C4 C5 H5B 109.5
H5A C5 H5B 109.5
C4 C5 H5C 109.5
H5A C5 H5C 109.5
H5B C5 H5C 109.5
C11 C6 C7 121.5(2)
C11 C6 N1 119.0(2)
C7 C6 N1 119.4(2)
C8 C7 C6 117.4(2)
C8 C7 C12 119.6(2)
C6 C7 C12 123.0(2)
C9 C8 C7 122.1(2)
C9 C8 H8A 119
C7 C8 H8A 119
C10 C9 C8 119.4(2)
C10 C9 H9A 120.3
C8 C9 H9A 120.3
C9 C10 C11 121.3(2)
C9 C10 H10A 119.4
C11 C10 H10A 119.4
C10 C11 C6 118.4(2)
C10 C11 C13 120.1(2)
C6 C11 C13 121.5(2)
C7 C12 H12A 109.5
C7 C12 H12B 109.5
H12A C12 H12B 109.5
C7 C12 H12C 109.5
H12A C12 H12C 109.5
H12B C12 H12C 109.5
C11 C13 H13A 109.5
C11 C13 H13B 109.5
H13A C13 H13B 109.5
C11 C13 H13C 109.5
H13A C13 H13C 109.5
H13B C13 H13C 109.5
C19 C14 C15 121.7(2)
C19 C14 N2 120.79(19)
C15 C14 N2 117.50(19)
C16 C15 C14 118.2(2)
C16 C15 C20 119.9(2)
C14 C15 C20 121.9(2)
C17 C16 C15 121.0(2)
C17 C16 H16A 119.5
C15 C16 H16A 119.5
C16 C17 C18 120.1(2)
C16 C17 H17A 119.9
C18 C17 H17A 119.9
C17 C18 C19 121.1(2)
C17 C18 H18A 119.4
C19 C18 H18A 119.4
C14 C19 C18 117.8(2)
C14 C19 C21 123.6(2)
C18 C19 C21 118.6(2)
C15 C20 H20A 109.5
C15 C20 H20B 109.5
H20A C20 H20B 109.5
C15 C20 H20C 109.5
H20A C20 H20C 109.5
H20B C20 H20C 109.5
C19 C21 H21A 109.5
C19 C21 H21B 109.5
H21A C21 H21B 109.5
C19 C21 H21C 109.5
H21A C21 H21C 109.5
H21B C21 H21C 109.5
O1 C22 C23 103.91(18)
O1 C22 H22A 111
C23 C22 H22A 111
O1 C22 H22B 111
C23 C22 H22B 111
H22A C22 H22B 109
C22 C23 C24 104.3(2)
C22 C23 H23A 110.9
C24 C23 H23A 110.9
C22 C23 H23B 110.9
C24 C23 H23B 110.9
H23A C23 H23B 108.9
C25B C24 C23 108.9(3)
C25A C24 C23 105.4(2)
C25B C24 H24A 126.4
C25A C24 H24A 110.7
C23 C24 H24A 110.7
C25B C24 H24B 89
C25A C24 H24B 110.7
C23 C24 H24B 110.7
H24A C24 H24B 108.8
C25A C24 H24C 91.2
C23 C24 H24C 109.9
C25B C24 H24D 109.9
C25A C24 H24D 129.9
C23 C24 H24D 109.9
H24A C24 H24D 88.8
H24C C24 H24D 108.3
O1 C25A C24 105.0(2)
O1 C25A H25A 110.7
C24 C25A H25A 110.7
O1 C25A H25B 110.7
C24 C25A H25B 110.7
H25A C25A H25B 108.8
C24 C25B O1 103.6(3)
C24 C25B H25C 111
O1 C25B H25C 111
C24 C25B H25D 111
O1 C25B H25D 111
H25C C25B H25D 109
C27 C26 H26A 109.5
C27 C26 H26B 109.5
H26A C26 H26B 109.5
C27 C26 H26C 109.5
H26A C26 H26C 109.5
H26B C26 H26C 109.5
N4 C27 C28 123.38(19)
N4 C27 C26 119.86(19)
C28 C27 C26 116.70(19)
C27 C28 C29 128.5(2)
C27 C28 H28A 115.8
C29 C28 H28A 115.8
N3 C29 C28 123.48(19)
N3 C29 C30 119.20(19)
C28 C29 C30 117.23(19)
C29 C30 H30A 109.5
C29 C30 H30B 109.5
H30A C30 H30B 109.5
C29 C30 H30C 109.5
H30A C30 H30C 109.5
H30B C30 H30C 109.5
C36 C31 C32 121.5(2)
C36 C31 N4 120.4(2)
C32 C31 N4 118.11(19)
C33 C32 C31 118.3(2)
C33 C32 C38 120.0(2)
C31 C32 C38 121.7(2)
C34 C33 C32 120.9(2)
C34 C33 H33A 119.5
C32 C33 H33A 119.5
C35 C34 C33 119.8(2)
C35 C34 H34A 120.1
C33 C34 H34A 120.1
C34 C35 C36 121.3(2)
C34 C35 H35A 119.4
C36 C35 H35A 119.4
C35 C36 C31 117.9(2)
C35 C36 C37 119.3(2)
C31 C36 C37 122.8(2)
C36 C37 H37A 109.5
C36 C37 H37B 109.5
H37A C37 H37B 109.5
C36 C37 H37C 109.5
H37A C37 H37C 109.5
H37B C37 H37C 109.5
C32 C38 H38A 109.5
C32 C38 H38B 109.5
H38A C38 H38B 109.5
C32 C38 H38C 109.5
H38A C38 H38C 109.5
H38B C38 H38C 109.5
C40 C39 C44 121.2(2)
C40 C39 N3 120.88(19)
C44 C39 N3 117.81(19)
C41 C40 C39 118.2(2)
C41 C40 C46 119.1(2)
C39 C40 C46 122.7(2)
C42 C41 C40 121.0(2)
C42 C41 H41A 119.5
C40 C41 H41A 119.5
C41 C42 C43 120.0(2)
C41 C42 H42A 120
C43 C42 H42A 120
C42 C43 C44 121.0(2)
C42 C43 H43A 119.5
C44 C43 H43A 119.5
C43 C44 C39 118.2(2)
C43 C44 C45 120.1(2)
C39 C44 C45 121.7(2)
C44 C45 H45A 109.5
C44 C45 H45B 109.5
H45A C45 H45B 109.5
C44 C45 H45C 109.5
H45A C45 H45C 109.5
H45B C45 H45C 109.5
C40 C46 H46A 109.5
C40 C46 H46B 109.5
H46A C46 H46B 109.5
C40 C46 H46C 109.5
H46A C46 H46C 109.5
H46B C46 H46C 109.5
O2 C47 C48 105.6(2)
O2 C47 H47A 110.6
C48 C47 H47A 110.6
O2 C47 H47B 110.6
C48 C47 H47B 110.6
H47A C47 H47B 108.7
C47 C48 C49 104.0(2)
C47 C48 H48A 111
C49 C48 H48A 111
C47 C48 H48B 111
C49 C48 H48B 111
H48A C48 H48B 109
C50 C49 C48 102.18(19)
C50 C49 H49A 111.3
C48 C49 H49A 111.3
C50 C49 H49B 111.3
C48 C49 H49B 111.3
H49A C49 H49B 109.2
O2 C50 C49 103.61(18)
O2 C50 H50A 111
C49 C50 H50A 111
O2 C50 H50B 111
C49 C50 H50B 111
H50A C50 H50B 109

loop_
_geom_bond_atom_site_label_1
_geom_bond_atom_site_label_2
_geom_bond_distance
O1 C25a 1.473(3)
O1 C22 1.478(2)
O1 C25b 1.508(4)
O1 Zr1 2.2694(16)
O2 C50 1.470(3)
O2 C47 1.487(3)
O2 Zr2 2.2517(15)
Zr1 N1 2.1759(18)
Zr1 N2 2.2182(17)
Zr1 Cl4 2.4316(6)
Zr1 Cl5 2.4453(5)
Zr1 Cl6 2.4551(5)
Zr2 N4 2.1766(17)
Zr2 N3 2.2262(17)
Zr2 Cl1 2.4227(6)
Zr2 Cl3 2.4336(5)
Zr2 Cl2 2.4395(5)
N1 C2 1.345(3)
N1 C6 1.458(3)
N2 C4 1.338(3)
N2 C14 1.459(3)
N3 C29 1.337(3)
N3 C39 1.451(3)
N4 C27 1.344(3)
N4 C31 1.455(3)
C1 C2 1.512(3)
C1 H1a 0.98
C1 H1b 0.98
C1 H1c 0.98
C2 C3 1.387(3)
C3 C4 1.409(3)
C3 H3a 0.95
C4 C5 1.504(3)
C5 H5a 0.98
C5 H5b 0.98
C5 H5c 0.98
C6 C11 1.403(3)
C6 C7 1.403(3)
C7 C8 1.395(3)
C7 C12 1.503(3)
C8 C9 1.380(4)
C8 H8a 0.95
C9 C10 1.379(4)
C9 H9a 0.95
C10 C11 1.392(3)
C10 H10a 0.95
C11 C13 1.508(3)
C12 H12a 0.98
C12 H12b 0.98
C12 H12c 0.98
C13 H13a 0.98
C13 H13b 0.98
C13 H13c 0.98
C14 C19 1.400(3)
C14 C15 1.403(3)
C15 C16 1.398(3)
C15 C20 1.503(3)
C16 C17 1.378(4)
C16 H16a 0.95
C17 C18 1.383(4)
C17 H17a 0.95
C18 C19 1.403(3)
C18 H18a 0.95
C19 C21 1.507(3)
C20 H20a 0.98
C20 H20b 0.98
C20 H20c 0.98
C21 H21a 0.98
C21 H21b 0.98
C21 H21c 0.98
C22 C23 1.490(3)
C22 H22a 0.99
C22 H22b 0.99
C23 C24 1.508(4)
C23 H23a 0.99
C23 H23b 0.99
C24 C25b 1.471(4)
C24 C25a 1.479(4)
C24 H24a 0.99
C24 H24b 0.99
C24 H24c 0.99
C24 H24d 0.99
C25a H25a 0.99
C25a H25b 0.99
C25b H25c 0.99
C25b H25d 0.99
C26 C27 1.506(3)
C26 H26a 0.98
C26 H26b 0.98
C26 H26c 0.98
C27 C28 1.400(3)
C28 C29 1.402(3)
C28 H28a 0.95
C29 C30 1.510(3)
C30 H30a 0.98
C30 H30b 0.98
C30 H30c 0.98
C31 C36 1.401(3)
C31 C32 1.401(3)
C32 C33 1.396(3)
C32 C38 1.507(3)
C33 C34 1.385(4)
C33 H33a 0.95
C34 C35 1.382(4)
C34 H34a 0.95
C35 C36 1.399(3)
C35 H35a 0.95
C36 C37 1.505(3)
C37 H37a 0.98
C37 H37b 0.98
C37 H37c 0.98
C38 H38a 0.98
C38 H38b 0.98
C38 H38c 0.98
C39 C40 1.401(3)
C39 C44 1.405(3)
C40 C41 1.396(3)
C40 C46 1.507(3)
C41 C42 1.380(4)
C41 H41a 0.95
C42 C43 1.383(4)
C42 H42a 0.95
C43 C44 1.395(3)
C43 H43a 0.95
C44 C45 1.502(3)
C45 H45a 0.98
C45 H45b 0.98
C45 H45c 0.98
C46 H46a 0.98
C46 H46b 0.98
C46 H46c 0.98
C47 C48 1.514(3)
C47 H47a 0.99
C47 H47b 0.99
C48 C49 1.524(4)
C48 H48a 0.99
C48 H48b 0.99
C49 C50 1.508(3)
C49 H49a 0.99
C49 H49b 0.99
C50 H50a 0.99
C50 H50b 0.99

loop_
_geom_torsion_atom_site_label_1
_geom_torsion_atom_site_label_2
_geom_torsion_atom_site_label_3
_geom_torsion_atom_site_label_4
_geom_torsion
C25A O1 ZR1 N2 -65.5(3)
C22 O1 ZR1 N2 131.26(17)
C25B O1 ZR1 N2 -84.5(4)
C25A O1 ZR1 CL4 26.7(3)
C22 O1 ZR1 CL4 -136.52(16)
C25B O1 ZR1 CL4 7.7(4)
C25A O1 ZR1 CL5 117.0(3)
C22 O1 ZR1 CL5 -46.14(16)
C25B O1 ZR1 CL5 98.1(4)
C25A O1 ZR1 CL6 -151.9(3)
C22 O1 ZR1 CL6 44.89(16)
C25B O1 ZR1 CL6 -170.9(4)
C50 O2 ZR2 N3 80.13(17)
C47 O2 ZR2 N3 -119.98(18)
C50 O2 ZR2 CL1 -97.37(16)
C47 O2 ZR2 CL1 62.52(18)
C50 O2 ZR2 CL3 -9.05(16)
C47 O2 ZR2 CL3 150.84(18)
C50 O2 ZR2 CL2 167.91(17)
C47 O2 ZR2 CL2 -32.20(17)
N2 ZR1 N1 C2 -33.21(18)
CL4 ZR1 N1 C2 -124.64(17)
CL5 ZR1 N1 C2 144.08(17)
CL6 ZR1 N1 C2 53.14(17)
N2 ZR1 N1 C6 152.64(16)
CL4 ZR1 N1 C6 61.20(16)
CL5 ZR1 N1 C6 -30.07(16)
CL6 ZR1 N1 C6 -121.02(15)
N1 ZR1 N2 C4 35.98(17)
O1 ZR1 N2 C4 -141.36(17)
CL4 ZR1 N2 C4 133.48(17)
CL6 ZR1 N2 C4 -55.54(17)
N1 ZR1 N2 C14 -151.80(16)
O1 ZR1 N2 C14 30.85(16)
CL4 ZR1 N2 C14 -54.30(15)
CL6 ZR1 N2 C14 116.67(15)
N4 ZR2 N3 C29 -34.50(16)
O2 ZR2 N3 C29 139.49(16)
CL3 ZR2 N3 C29 -135.21(16)
CL2 ZR2 N3 C29 55.11(16)
N4 ZR2 N3 C39 151.81(15)
O2 ZR2 N3 C39 -34.21(15)
CL3 ZR2 N3 C39 51.09(14)
CL2 ZR2 N3 C39 -118.59(14)
N3 ZR2 N4 C27 34.00(17)
CL1 ZR2 N4 C27 -148.66(16)
CL3 ZR2 N4 C27 122.20(16)
CL2 ZR2 N4 C27 -54.32(17)
N3 ZR2 N4 C31 -152.88(15)
CL1 ZR2 N4 C31 24.46(15)
CL3 ZR2 N4 C31 -64.68(15)
CL2 ZR2 N4 C31 118.80(14)
C6 N1 C2 C3 -169.4(2)
ZR1 N1 C2 C3 16.2(3)
C6 N1 C2 C1 8.0(3)
ZR1 N1 C2 C1 -166.40(17)
N1 C2 C3 C4 15.9(4)
C1 C2 C3 C4 -161.6(2)
C14 N2 C4 C3 164.9(2)
ZR1 N2 C4 C3 -22.6(3)
C14 N2 C4 C5 -11.5(3)
ZR1 N2 C4 C5 161.0(2)
C2 C3 C4 N2 -11.8(4)
C2 C3 C4 C5 164.7(3)
C2 N1 C6 C11 85.2(2)
ZR1 N1 C6 C11 -100.1(2)
C2 N1 C6 C7 -91.3(3)
ZR1 N1 C6 C7 83.4(2)
C11 C6 C7 C8 2.6(3)
N1 C6 C7 C8 178.96(19)
C11 C6 C7 C12 -174.8(2)
N1 C6 C7 C12 1.5(3)
C6 C7 C8 C9 -2.4(3)
C12 C7 C8 C9 175.1(2)
C7 C8 C9 C10 0.9(4)
C8 C9 C10 C11 0.6(4)
C9 C10 C11 C6 -0.5(3)
C9 C10 C11 C13 179.9(2)
C7 C6 C11 C10 -1.2(3)
N1 C6 C11 C10 -177.57(19)
C7 C6 C11 C13 178.5(2)
N1 C6 C11 C13 2.1(3)
C4 N2 C14 C19 89.4(3)
ZR1 N2 C14 C19 -83.3(2)
C4 N2 C14 C15 -88.1(2)
ZR1 N2 C14 C15 99.2(2)
C19 C14 C15 C16 5.1(3)
N2 C14 C15 C16 -177.44(19)
C19 C14 C15 C20 -172.0(2)
N2 C14 C15 C20 5.5(3)
C14 C15 C16 C17 -2.1(3)
C20 C15 C16 C17 175.0(2)
C15 C16 C17 C18 -1.2(4)
C16 C17 C18 C19 1.7(4)
C15 C14 C19 C18 -4.6(3)
N2 C14 C19 C18 178.0(2)
C15 C14 C19 C21 173.5(2)
N2 C14 C19 C21 -3.9(4)
C17 C18 C19 C14 1.2(4)
C17 C18 C19 C21 -177.0(2)
C25A O1 C22 C23 -44.4(3)
C25B O1 C22 C23 -23.3(5)
ZR1 O1 C22 C23 123.79(18)
O1 C22 C23 C24 30.0(3)
C22 C23 C24 C25B -27.4(6)
C22 C23 C24 C25A -4.0(4)
C22 O1 C25A C24 41.9(4)
C25B O1 C25A C24 -75.2(5)
ZR1 O1 C25A C24 -123.6(3)
C25B C24 C25A O1 78.5(5)
C23 C24 C25A O1 -23.6(5)
C25A C24 C25B O1 -72.0(5)
C23 C24 C25B O1 12.9(7)
C25A O1 C25B C24 75.1(5)
C22 O1 C25B C24 6.5(7)
ZR1 O1 C25B C24 -141.6(4)
C31 N4 C27 C28 168.1(2)
ZR2 N4 C27 C28 -18.8(3)
C31 N4 C27 C26 -9.0(3)
ZR2 N4 C27 C26 164.13(16)
N4 C27 C28 C29 -14.0(4)
C26 C27 C28 C29 163.1(2)
C39 N3 C29 C28 -166.3(2)
ZR2 N3 C29 C28 20.0(3)
C39 N3 C29 C30 10.2(3)
ZR2 N3 C29 C30 -163.49(16)
C27 C28 C29 N3 12.9(4)
C27 C28 C29 C30 -163.7(2)
C27 N4 C31 C36 92.5(2)
ZR2 N4 C31 C36 -81.2(2)
C27 N4 C31 C32 -89.7(2)
ZR2 N4 C31 C32 96.7(2)
C36 C31 C32 C33 3.9(3)
N4 C31 C32 C33 -173.97(19)
C36 C31 C32 C38 -175.3(2)
N4 C31 C32 C38 6.9(3)
C31 C32 C33 C34 -0.6(3)
C38 C32 C33 C34 178.5(2)
C32 C33 C34 C35 -2.0(4)
C33 C34 C35 C36 1.6(4)
C34 C35 C36 C31 1.6(4)
C34 C35 C36 C37 -177.6(2)
C32 C31 C36 C35 -4.3(3)
N4 C31 C36 C35 173.5(2)
C32 C31 C36 C37 174.8(2)
N4 C31 C36 C37 -7.4(3)
C29 N3 C39 C40 -94.8(2)
ZR2 N3 C39 C40 79.2(2)
C29 N3 C39 C44 88.2(2)
ZR2 N3 C39 C44 -97.80(19)
C44 C39 C40 C41 6.1(3)
N3 C39 C40 C41 -170.8(2)
C44 C39 C40 C46 -171.2(2)
N3 C39 C40 C46 11.9(3)
C39 C40 C41 C42 -1.2(3)
C46 C40 C41 C42 176.2(2)
C40 C41 C42 C43 -3.5(4)
C41 C42 C43 C44 3.4(4)
C42 C43 C44 C39 1.3(3)
C42 C43 C44 C45 -177.3(2)
C40 C39 C44 C43 -6.2(3)
N3 C39 C44 C43 170.87(19)
C40 C39 C44 C45 172.5(2)
N3 C39 C44 C45 -10.5(3)
C50 O2 C47 C48 -4.6(3)
ZR2 O2 C47 C48 -167.62(16)
O2 C47 C48 C49 -20.3(3)
C47 C48 C49 C50 36.9(3)
C47 O2 C50 C49 27.9(2)
ZR2 O2 C50 C49 -169.80(14)
C48 C49 C50 O2 -39.7(2)
